data_2200759
loop_
_publ_author_name
'Fallon, Gary D.'
'Ventrice, Tina'
'Jackson, W. Roy'
'Campi, Eva M.'
'Patti, Antonio F.'

_publ_section_title 12-Benzoyl-2,3,5,6,9,10,11,12-octahydro-8<i>H</i>-1,4,7,12-benzotrioxaazacyclotetradecine
_journal_issue 10
_journal_name_full 'Acta Crystallographica Section E'
_journal_page_first o983
_journal_page_last o984
_journal_paper_doi 10.1107/S1600536801015586
_journal_volume 57
_journal_year 2001
_chemical_formula_iupac 'C21 H25 N1 O4'
_chemical_formula_moiety 'C21 H25 N1 O4'
_chemical_formula_sum 'C21 H25 N O4'
_chemical_formula_weight 355.42
_space_group_IT_number 14
_symmetry_cell_setting monoclinic
_symmetry_space_group_name_Hall '-P 2ybc'
_symmetry_space_group_name_H-M 'P 1 21/c 1'
_cell_angle_alpha 90
_cell_angle_beta 95.020(10)
_cell_angle_gamma 90
_cell_formula_units_Z 4
_cell_length_a 16.8250(10)
_cell_length_b 13.5500(10)
_cell_length_c 8.1730(10)
_cell_measurement_reflns_used 25477
_cell_measurement_temperature 123(2)
_cell_measurement_theta_max 30.0
_cell_measurement_theta_min 2.4
_cell_volume 1856.1(3)
_computing_cell_refinement 'HKL SCALEPACK (Otwinowski & Minor, 1997)'
_computing_data_collection 'COLLECT (Nonius, 1997-2000)'
_computing_data_reduction 'HKL DENZO (Otwinowski & Minor, 1997) and SCALEPACK'
_computing_molecular_graphics 'ORTEP-3 for Windows (Farrugia, 1997)'
_computing_publication_material 'WinGX (Farrugia, 1999)'
_computing_structure_refinement 'SHELXL97 (Sheldrick, 1997)'
_computing_structure_solution 'SHELXS97 (Sheldrick, 1997)'
_diffrn_measured_fraction_theta_full .995
_diffrn_measured_fraction_theta_max .983
_diffrn_measurement_device '95mm CCD camera on \k-goniostat'
_diffrn_measurement_device_type KappaCCD
_diffrn_measurement_method 'CCD rotation images, thick slices'
_diffrn_radiation_type MoK\a
_diffrn_radiation_wavelength .71073
_diffrn_reflns_av_R_equivalents .056
_diffrn_reflns_limit_h_max 23
_diffrn_reflns_limit_h_min -23
_diffrn_reflns_limit_k_max 18
_diffrn_reflns_limit_k_min -18
_diffrn_reflns_limit_l_max 11
_diffrn_reflns_limit_l_min -11
_diffrn_reflns_number 25477
_diffrn_reflns_theta_full 27.5
_diffrn_reflns_theta_max 30.1
_diffrn_reflns_theta_min 2.4
_diffrn_standards_decay_% 0
_diffrn_standards_interval_time 0
_diffrn_standards_number 0
_exptl_absorpt_coefficient_mu .088
_exptl_absorpt_correction_type none
_exptl_crystal_colour colourless
_exptl_crystal_density_diffrn 1.272
_exptl_crystal_density_method 'not measured'
_exptl_crystal_description tabular
_exptl_crystal_F_000 760
_exptl_crystal_size_max .22
_exptl_crystal_size_mid .16
_exptl_crystal_size_min .09
_refine_diff_density_max .19
_refine_diff_density_min -.23
_refine_ls_extinction_method none
_refine_ls_goodness_of_fit_ref 1.04
_refine_ls_hydrogen_treatment constr
_refine_ls_matrix_type full
_refine_ls_number_parameters 235
_refine_ls_number_reflns 5351
_refine_ls_number_restraints 0
_refine_ls_restrained_S_all 1.04
_refine_ls_R_factor_gt .050
_refine_ls_shift/su_max 0
_refine_ls_structure_factor_coef Fsqd
_refine_ls_weighting_details 'calc w = 1/[\s^2^(Fo^2^)+(0.0485P)^2^+0.2125P] where P = (Fo^2^+2Fc^2^)/3'
_refine_ls_weighting_scheme calc
_refine_ls_wR_factor_ref .114
_reflns_number_gt 3438
_reflns_number_total 5351
_reflns_threshold_expression I>2\s(I)
_cod_data_source_file tk6039.cif
_cod_data_source_block I
_cod_original_sg_symbol_H-M 'P 21/c'
_cod_original_formula_sum 'C21 H25 N1 O4'
_cod_database_code 2200759
_cod_database_fobs_code 2200759

loop_
_symmetry_equiv_pos_as_xyz
'x, y, z'
'-x, y+1/2, -z+1/2'
'-x, -y, -z'
'x, -y-1/2, z-1/2'

loop_
_atom_site_label
_atom_site_fract_x
_atom_site_fract_y
_atom_site_fract_z
_atom_site_U_iso_or_equiv
_atom_site_adp_type
_atom_site_calc_flag
_atom_site_refinement_flags
_atom_site_occupancy
_atom_site_disorder_assembly
_atom_site_disorder_group
_atom_site_type_symbol
C1 .33270(8) -.03036(10) .06246(16) .0273(3) Uani d . 1 . . C
C2 .41424(8) -.04709(10) .14610(17) .0280(3) Uani d . 1 . . C
C3 .52608(8) .03753(11) .27160(17) .0308(3) Uani d . 1 . . C
C4 .55638(8) .13789(12) .32476(17) .0348(4) Uani d . 1 . . C
C5 .44193(8) .22314(10) .41630(17) .0293(3) Uani d . 1 . . C
C6 .37354(8) .16489(9) .47678(16) .0237(3) Uani d . 1 . . C
C7 .29531(8) .21973(9) .43657(16) .0250(3) Uani d . 1 . . C
C8 .22182(8) .17255(9) .50053(16) .0241(3) Uani d . 1 . . C
C9 .16537(8) .08104(9) .25157(15) .0197(3) Uani d . 1 . . C
C10 .08929(8) .11721(9) .20970(16) .0246(3) Uani d . 1 . . C
C11 .05658(8) .11546(10) .04824(17) .0282(3) Uani d . 1 . . C
C12 .10080(8) .07750(10) -.07209(16) .0275(3) Uani d . 1 . . C
C13 .17758(8) .04255(9) -.03383(15) .0237(3) Uani d . 1 . . C
C14 .21060(8) .04539(9) .12799(15) .0200(3) Uani d . 1 . . C
C15 .22114(8) -.00879(9) .49285(15) .0205(3) Uani d . 1 . . C
C16 .18803(8) -.10093(9) .41167(15) .0214(3) Uani d . 1 . . C
C17 .10606(8) -.11350(10) .38082(16) .0260(3) Uani d . 1 . . C
C18 .07552(9) -.20174(10) .31630(17) .0322(3) Uani d . 1 . . C
C19 .12668(9) -.27634(10) .27956(17) .0336(4) Uani d . 1 . . C
C20 .20844(9) -.26434(10) .30790(16) .0304(3) Uani d . 1 . . C
C21 .23918(8) -.17713(10) .37636(15) .0247(3) Uani d . 1 . . C
N1 .19814(6) .07855(7) .41986(12) .0197(2) Uani d . 1 . . N
O1 .28600(5) .01530(6) .17972(10) .0230(2) Uani d . 1 . . O
O2 .45117(5) .04608(7) .17720(11) .0270(2) Uani d . 1 . . O
O3 .51846(6) .17873(8) .45874(12) .0338(3) Uani d . 1 . . O
O4 .26358(6) -.01290(7) .62335(11) .0258(2) Uani d . 1 . . O
H1A .3357 .013 -.0343 .033 Uiso calc R 1 . . H
H1B .3084 -.0939 .025 .033 Uiso calc R 1 . . H
H2A .4104 -.0829 .2507 .034 Uiso calc R 1 . . H
H2B .4464 -.0874 .0752 .034 Uiso calc R 1 . . H
H3A .565 .0051 .2051 .037 Uiso calc R 1 . . H
H3B .5201 -.0039 .3695 .037 Uiso calc R 1 . . H
H4A .6144 .1333 .3564 .042 Uiso calc R 1 . . H
H4B .5486 .1835 .2301 .042 Uiso calc R 1 . . H
H5A .4335 .2295 .2954 .035 Uiso calc R 1 . . H
H5B .4418 .2904 .4636 .035 Uiso calc R 1 . . H
H6A .3827 .1552 .597 .028 Uiso calc R 1 . . H
H6B .3706 .0991 .4238 .028 Uiso calc R 1 . . H
H7A .286 .2259 .3157 .03 Uiso calc R 1 . . H
H7B .3011 .2873 .4822 .03 Uiso calc R 1 . . H
H8A .2326 .1609 .62 .029 Uiso calc R 1 . . H
H8B .1767 .2194 .4847 .029 Uiso calc R 1 . . H
H10 .0592 .1435 .2927 .03 Uiso calc R 1 . . H
H11 .0043 .1401 .0204 .034 Uiso calc R 1 . . H
H12 .0782 .0754 -.1827 .033 Uiso calc R 1 . . H
H13 .2074 .0168 -.1176 .028 Uiso calc R 1 . . H
H17 .0709 -.0615 .404 .031 Uiso calc R 1 . . H
H18 .0195 -.2107 .2975 .039 Uiso calc R 1 . . H
H19 .1057 -.3365 .2344 .04 Uiso calc R 1 . . H
H20 .2434 -.3157 .2806 .036 Uiso calc R 1 . . H
H21 .2952 -.1695 .3991 .03 Uiso calc R 1 . . H

loop_
_atom_site_aniso_label
_atom_site_aniso_U_11
_atom_site_aniso_U_22
_atom_site_aniso_U_33
_atom_site_aniso_U_12
_atom_site_aniso_U_13
_atom_site_aniso_U_23
C1 .0283(8) .0298(7) .0246(7) .0050(6) .0070(6) -.0057(6)
C2 .0288(8) .0281(7) .0279(7) .0072(6) .0067(6) -.0005(6)
C3 .0207(7) .0475(9) .0243(7) .0099(6) .0032(6) .0080(6)
C4 .0199(7) .0554(10) .0291(8) -.0003(7) .0018(6) .0074(7)
C5 .0265(8) .0305(7) .0302(7) .0000(6) -.0016(6) .0042(6)
C6 .0266(7) .0214(7) .0226(6) -.0014(5) -.0006(5) .0004(5)
C7 .0292(8) .0187(6) .0265(7) .0000(5) -.0004(6) -.0005(5)
C8 .0275(7) .0203(7) .0244(6) .0029(5) .0019(5) -.0056(5)
C9 .0234(7) .0162(6) .0192(6) -.0012(5) .0010(5) .0002(5)
C10 .0245(7) .0225(7) .0270(7) .0022(5) .0036(5) -.0001(5)
C11 .0230(7) .0290(7) .0319(7) .0037(6) -.0019(6) .0019(6)
C12 .0317(8) .0272(7) .0221(7) -.0004(6) -.0050(6) .0012(6)
C13 .0285(8) .0237(7) .0193(6) -.0016(5) .0030(5) -.0013(5)
C14 .0203(7) .0179(6) .0217(6) -.0013(5) .0012(5) .0014(5)
C15 .0207(7) .0232(7) .0181(6) .0003(5) .0050(5) -.0003(5)
C16 .0283(7) .0205(6) .0154(6) -.0011(5) .0015(5) .0025(5)
C17 .0272(7) .0243(7) .0264(7) -.0014(6) .0011(6) .0037(6)
C18 .0336(8) .0290(8) .0324(8) -.0086(6) -.0063(6) .0053(6)
C19 .0493(10) .0232(7) .0267(7) -.0092(7) -.0057(7) .0003(6)
C20 .0473(9) .0217(7) .0221(7) .0040(6) .0031(6) .0007(6)
C21 .0289(8) .0249(7) .0202(6) .0014(5) .0014(5) .0011(5)
N1 .0231(6) .0181(5) .0180(5) .0012(4) .0016(4) -.0019(4)
O1 .0206(5) .0293(5) .0194(4) .0031(4) .0029(4) -.0030(4)
O2 .0220(5) .0322(5) .0265(5) .0042(4) .0004(4) .0051(4)
O3 .0245(6) .0494(7) .0268(5) .0005(4) -.0024(4) .0017(5)
O4 .0300(6) .0270(5) .0197(5) -.0001(4) -.0014(4) -.0001(4)

loop_
_atom_type_symbol
_atom_type_description
_atom_type_scat_dispersion_real
_atom_type_scat_dispersion_imag
_atom_type_scat_source
C C .0033 .0016 'International Tables Vol C Tables 4.2.6.8 and 6.1.1.4'
H H 0 0 'International Tables Vol C Tables 4.2.6.8 and 6.1.1.4'
N N .0061 .0033 'International Tables Vol C Tables 4.2.6.8 and 6.1.1.4'
O O .0106 .006 'International Tables Vol C Tables 4.2.6.8 and 6.1.1.4'

loop_
_geom_angle_atom_site_label_1
_geom_angle_atom_site_label_2
_geom_angle_atom_site_label_3
_geom_angle
_geom_angle_publ_flag
O1 C1 C2 107.14(10) ?
O2 C2 C1 108.45(11) ?
O2 C3 C4 110.17(12) ?
O3 C4 C3 114.19(11) ?
O3 C5 C6 113.19(11) ?
C5 C6 C7 110.04(11) ?
C6 C7 C8 115.67(11) ?
N1 C8 C7 113.88(11) ?
C10 C9 C14 119.46(11) no
C10 C9 N1 120.92(11) ?
C14 C9 N1 119.62(11) ?
C11 C10 C9 120.73(12) no
C12 C11 C10 119.35(13) no
C11 C12 C13 121.03(12) no
C12 C13 C14 119.51(12) no
O1 C14 C13 124.78(11) ?
O1 C14 C9 115.35(10) ?
C13 C14 C9 119.87(12) no
O4 C15 N1 122.54(12) ?
O4 C15 C16 120.71(11) ?
N1 C15 C16 116.64(11) ?
C21 C16 C17 119.57(12) no
C21 C16 C15 119.85(12) no
C17 C16 C15 120.46(12) no
C18 C17 C16 120.20(13) no
C19 C18 C17 119.84(14) no
C18 C19 C20 120.53(13) no
C19 C20 C21 119.82(13) no
C20 C21 C16 120.02(13) no
C15 N1 C9 120.59(10) ?
C15 N1 C8 119.90(10) ?
C9 N1 C8 118.31(10) ?
C14 O1 C1 118.14(9) ?
C2 O2 C3 112.17(10) ?
C4 O3 C5 115.40(10) ?
O1 C1 H1A 110.3 no
C2 C1 H1A 110.3 no
O1 C1 H1B 110.3 no
C2 C1 H1B 110.3 no
O2 C2 H2A 110 no
C1 C2 H2A 110 no
O2 C2 H2B 110 no
C1 C2 H2B 110 no
O2 C3 H3A 109.6 no
C4 C3 H3A 109.6 no
O2 C3 H3B 109.6 no
C4 C3 H3B 109.6 no
O3 C4 H4A 108.7 no
C3 C4 H4A 108.7 no
O3 C4 H4B 108.7 no
C3 C4 H4B 108.7 no
O3 C5 H5A 108.9 no
C6 C5 H5A 108.9 no
O3 C5 H5B 108.9 no
C6 C5 H5B 108.9 no
C5 C6 H6A 109.7 no
C7 C6 H6A 109.7 no
C5 C6 H6B 109.7 no
C7 C6 H6B 109.7 no
C6 C7 H7A 108.4 no
C8 C7 H7A 108.4 no
C6 C7 H7B 108.4 no
C8 C7 H7B 108.4 no
N1 C8 H8A 108.8 no
C7 C8 H8A 108.8 no
N1 C8 H8B 108.8 no
C7 C8 H8B 108.8 no
C11 C10 H10 119.6 no
C9 C10 H10 119.6 no
C12 C11 H11 120.3 no
C10 C11 H11 120.3 no
C11 C12 H12 119.5 no
C13 C12 H12 119.5 no
C12 C13 H13 120.2 no
C14 C13 H13 120.2 no
C18 C17 H17 119.9 no
C16 C17 H17 119.9 no
C19 C18 H18 120.1 no
C17 C18 H18 120.1 no
C18 C19 H19 119.7 no
C20 C19 H19 119.7 no
C19 C20 H20 120.1 no
C21 C20 H20 120.1 no
C20 C21 H21 120 no
C16 C21 H21 120 no
H1A C1 H1B 108.5 no
H2A C2 H2B 108.4 no
H3A C3 H3B 108.1 no
H4A C4 H4B 107.6 no
H5A C5 H5B 107.8 no
H6A C6 H6B 108.2 no
H7A C7 H7B 107.4 no
H8A C8 H8B 107.7 no

loop_
_geom_bond_atom_site_label_1
_geom_bond_atom_site_label_2
_geom_bond_site_symmetry_2
_geom_bond_distance
_geom_bond_publ_flag
C1 O1 . 1.4320(15) ?
C1 C2 . 1.4956(19) ?
C2 O2 . 1.4201(17) ?
C3 O2 . 1.4237(16) ?
C3 C4 . 1.503(2) ?
C4 O3 . 1.4265(18) ?
C5 O3 . 1.4360(16) ?
C5 C6 . 1.5135(18) ?
C6 C7 . 1.5222(18) ?
C7 C8 . 1.5244(19) ?
C8 N1 . 1.4731(16) ?
C9 C10 . 1.3852(18) no
C9 C14 . 1.4026(18) ?
C9 N1 . 1.4367(16) ?
C10 C11 . 1.3848(18) no
C11 C12 . 1.383(2) no
C12 C13 . 1.3856(19) no
C13 C14 . 1.3894(17) no
C14 O1 . 1.3640(15) ?
C15 O4 . 1.2318(15) ?
C15 N1 . 1.3659(16) ?
C15 C16 . 1.4982(18) ?
C16 C21 . 1.3905(18) no
C16 C17 . 1.3906(18) no
C17 C18 . 1.3871(19) no
C18 C19 . 1.378(2) no
C19 C20 . 1.384(2) no
C20 C21 . 1.3880(19) no
C1 H1A . .99 no
C1 H1B . .99 no
C2 H2A . .99 no
C2 H2B . .99 no
C3 H3A . .99 no
C3 H3B . .99 no
C4 H4A . .99 no
C4 H4B . .99 no
C5 H5A . .99 no
C5 H5B . .99 no
C6 H6A . .99 no
C6 H6B . .99 no
C7 H7A . .99 no
C7 H7B . .99 no
C8 H8A . .99 no
C8 H8B . .99 no
C10 H10 . .95 no
C11 H11 . .95 no
C12 H12 . .95 no
C13 H13 . .95 no
C17 H17 . .95 no
C18 H18 . .95 no
C19 H19 . .95 no
C20 H20 . .95 no
C21 H21 . .95 no

loop_
_cod_related_entry_id
_cod_related_entry_database
_cod_related_entry_code
1 ChemSpider 21132690
